data_8100654
loop_
_publ_author_name
'Fornasini, Maria L.'
'Manfrinetti, Pietro'
'Palenzona, Andrea'

_publ_section_title
;
Crystal structure of diytterbium palladium hexagermanide, Yb~2~PdGe~6~
;
_journal_issue 2
_journal_name_full 'Zeitschrift f\"ur Kristallographie - New Crystal Structures'
_journal_page_first 173
_journal_page_last 174
_journal_volume 217
_journal_year 2002
_chemical_formula_structural 'Yb2 PdGe6'
_chemical_formula_sum 'Ge6 Pd Yb2'
_chemical_formula_weight 888.02
_space_group_IT_number 64
_symmetry_cell_setting orthorhombic
_symmetry_space_group_name_Hall '-C 2ac 2'
_symmetry_space_group_name_H-M 'C m c a'
_cell_angle_alpha 90.00
_cell_angle_beta 90.00
_cell_angle_gamma 90.00
_cell_formula_units_Z 8
_cell_length_a 8.142(2)
_cell_length_b 7.980(2)
_cell_length_c 21.829(3)
_cell_measurement_temperature 293(2)
_cell_volume 1418.3(5)
_diffrn_ambient_temperature 293(2)
_exptl_crystal_density_diffrn 8.318
_refine_ls_R_factor_obs 0.0268
_refine_ls_wR_factor_obs 0.0603
_cod_database_code 8100654

loop_
_symmetry_equiv_pos_as_xyz
'x, y, z'
'-x, -y+1/2, z+1/2'
'x, -y, -z'
'-x+1/2, y, -z+1/2'
'x+1/2, y+1/2, z'
'-x+1/2, -y+1, z+1/2'
'x+1/2, -y+1/2, -z'
'-x+1, y+1/2, -z+1/2'
'-x, -y, -z'
'x, y-1/2, -z-1/2'
'-x, y, z'
'x-1/2, -y, z-1/2'
'-x+1/2, -y+1/2, -z'
'x+1/2, y, -z-1/2'
'-x+1/2, y+1/2, z'
'x, -y+1/2, z-1/2'

loop_
_atom_site_label
_atom_site_type_symbol
_atom_site_fract_x
_atom_site_fract_y
_atom_site_fract_z
_atom_site_U_iso_or_equiv
_atom_site_adp_type
_atom_site_occupancy
_atom_site_calc_flag
_atom_site_refinement_flags
_atom_site_disorder_assembly
_atom_site_disorder_group
Yb Yb 0.24954(4) 0.3754(2) 0.082568(12) 0.00558(10) Uani 1 d . . .
Pd Pd 0.0000 0.12635(13) 0.14140(4) 0.00424(15) Uani 1 d S . .
Ge1 Ge 0.27580(9) 0.1262(4) 0.19377(3) 0.00582(16) Uani 1 d . . .
Ge2 Ge 0.0000 0.1205(6) 0.46047(6) 0.0086(3) Uani 1 d S . .
Ge3 Ge 0.0000 0.1308(7) 0.02925(5) 0.0067(3) Uani 1 d S . .
Ge4 Ge 0.0000 0.34775(18) 0.30681(6) 0.0060(3) Uani 1 d S . .
Ge5 Ge 0.0000 0.40442(16) 0.19408(6) 0.0052(3) Uani 1 d S . .

loop_
_atom_site_aniso_label
_atom_site_aniso_U_11
_atom_site_aniso_U_22
_atom_site_aniso_U_33
_atom_site_aniso_U_23
_atom_site_aniso_U_13
_atom_site_aniso_U_12
Yb 0.00247(15) 0.00639(15) 0.00787(15) -0.0001(7) 0.00028(12) -0.00066(10)
Pd 0.0016(3) 0.0058(3) 0.0054(3) 0.0001(4) 0.000 0.000
Ge1 0.0033(3) 0.0064(3) 0.0078(3) -0.0002(6) -0.0011(2) -0.0001(9)
Ge2 0.0064(5) 0.0059(6) 0.0134(5) -0.0002(10) 0.000 0.000
Ge3 0.0094(5) 0.0055(6) 0.0051(4) -0.0003(8) 0.000 0.000
Ge4 0.0029(5) 0.0075(10) 0.0076(5) -0.0008(5) 0.000 0.000
Ge5 0.0030(5) 0.0050(9) 0.0077(5) -0.0020(4) 0.000 0.000

loop_
_geom_bond_atom_site_label_1
_geom_bond_atom_site_label_2
_geom_bond_distance
_geom_bond_site_symmetry_2
_geom_bond_publ_flag
Yb Ge2 2.972(4) 10_566 ?
Yb Ge2 3.030(4) 14_556 ?
Yb Ge3 3.048(4) . ?
Yb Ge3 3.109(4) 5 ?
Yb Pd 3.1190(15) . ?
Yb Pd 3.1334(16) 5 ?
Yb Ge1 3.146(3) . ?
Yb Ge1 3.153(3) 15 ?
Yb Ge4 3.1683(11) 14_556 ?
Yb Ge5 3.1792(11) . ?
Yb Ge3 3.1810(10) 13 ?
Yb Ge2 3.3515(11) 2_554 ?
Yb Yb 3.9900(10) 15_545 ?
Yb Yb 3.9900(10) 15 ?
Yb Yb 4.0636(12) 11 ?
Yb Yb 4.0784(12) 11_655 ?
Yb Yb 4.117(2) 3_565 ?
Yb Yb 4.123(2) 13 ?
Pd Ge3 2.4486(13) . ?
Pd Ge4 2.494(2) 10_556 ?
Pd Ge5 2.4992(18) . ?
Pd Ge1 2.5198(9) . ?
Pd Ge1 2.5198(9) 11 ?
Pd Yb 3.1190(15) 11 ?
Pd Yb 3.1333(16) 5_445 ?
Pd Yb 3.1333(16) 15_545 ?
Ge1 Ge1 2.4906(15) 4 ?
Ge1 Ge4 2.542(2) 14_556 ?
Ge1 Ge5 2.542(2) 5_545 ?
Ge1 Yb 3.152(3) 15_545 ?
Ge2 Ge3 2.489(8) 2 ?
Ge2 Ge2 2.583(8) 9_556 ?
Ge2 Yb 2.972(4) 8_445 ?
Ge2 Yb 2.972(4) 10_556 ?
Ge2 Yb 3.030(4) 4 ?
Ge2 Yb 3.030(4) 14_456 ?
Ge2 Yb 3.3516(11) 16_556 ?
Ge2 Yb 3.3516(11) 2 ?
Ge3 Ge3 2.447(9) 9 ?
Ge3 Ge2 2.489(8) 2_554 ?
Ge3 Yb 3.048(4) 11 ?
Ge3 Yb 3.109(4) 5_445 ?
Ge3 Yb 3.109(4) 15_545 ?
Ge3 Yb 3.1810(11) 7_455 ?
Ge3 Yb 3.1810(11) 13 ?
Ge4 Pd 2.494(2) 10_566 ?
Ge4 Ge5 2.5019(15) . ?
Ge4 Ge1 2.541(2) 14_456 ?
Ge4 Ge1 2.541(2) 4 ?
Ge4 Yb 3.1683(11) 4 ?
Ge4 Yb 3.1683(11) 14_456 ?
Ge5 Ge1 2.542(2) 15 ?
Ge5 Ge1 2.542(2) 5_455 ?
Ge5 Yb 3.1791(11) 11 ?
